data_1513834
loop_
_publ_author_name
'Tabata, Hidetsugu'
'Kayama, Susumu'
'Takahashi, Yuka'
'Tani, Norihiko'
'Wakamatsu, Shintaro'
'Tasaka, Tomohiko'
'Oshitari, Tetsuta'
'Natsugari, Hideaki'
'Takahashi, Hideyo'

_publ_section_title
;
 A complete gear system in N-benzoyl-carbazole derivatives.
;
_journal_issue 5
_journal_name_full 'Organic letters'
_journal_page_first 1514
_journal_page_last 1517
_journal_paper_doi 10.1021/ol500417t
_journal_volume 16
_journal_year 2014
_chemical_absolute_configuration 'CHOOSE rm ad rmad syn or unk'
_chemical_formula_moiety 'C23 H19 Br I N O'
_chemical_formula_sum 'C23 H19 Br I N O'
_chemical_formula_weight 532.22
_space_group_IT_number 19
_symmetry_cell_setting orthorhombic
_symmetry_Int_Tables_number 19
_symmetry_space_group_name_Hall 'P 2ac 2ab'
_symmetry_space_group_name_H-M 'P 21 21 21'
_atom_sites_solution_hydrogens geom
_atom_sites_solution_primary direct
_atom_sites_solution_secondary difmap
_cell_angle_alpha 90.0000
_cell_angle_beta 90.0000
_cell_angle_gamma 90.0000
_cell_formula_units_Z 4
_cell_length_a 9.87619(18)
_cell_length_b 13.8170(3)
_cell_length_c 15.2234(3)
_cell_measurement_reflns_used 15560
_cell_measurement_temperature 173
_cell_measurement_theta_max 68.22
_cell_measurement_theta_min 3.20
_cell_volume 2077.37(7)
_computing_cell_refinement 'RAPID AUTO'
_computing_data_collection 'RAPID AUTO (Rigaku, ????)'
_computing_data_reduction 'RAPID AUTO'
_computing_molecular_graphics 'CrystalStructure 4.0'
_computing_publication_material 'CrystalStructure 4.0 (Rigaku, 2010)'
_computing_structure_refinement 'CRYSTALS (Carruthers, et al., 1999)'
_computing_structure_solution 'SIR92 (Altomare, et al., 1994)'
_diffrn_ambient_temperature 173
_diffrn_detector_area_resol_mean 10.000
_diffrn_measured_fraction_theta_full 0.993
_diffrn_measured_fraction_theta_max 0.993
_diffrn_measurement_device_type 'Rigaku R-AXIS RAPID'
_diffrn_measurement_method \w
_diffrn_radiation_type 'Cu K\a'
_diffrn_radiation_wavelength 1.54187
_diffrn_reflns_av_R_equivalents 0.0828
_diffrn_reflns_limit_h_max 11
_diffrn_reflns_limit_h_min -11
_diffrn_reflns_limit_k_max 16
_diffrn_reflns_limit_k_min -16
_diffrn_reflns_limit_l_max 17
_diffrn_reflns_limit_l_min -17
_diffrn_reflns_number 21173
_diffrn_reflns_theta_full 68.23
_diffrn_reflns_theta_max 68.22
_diffrn_standards_number 0
_exptl_absorpt_coefficient_mu 14.452
_exptl_absorpt_correction_T_max 0.236
_exptl_absorpt_correction_T_min 0.176
_exptl_absorpt_correction_type multi-scan
_exptl_absorpt_process_details 'ABSCOR (Rigaku, 1995)'
_exptl_crystal_colour colorless
_exptl_crystal_density_diffrn 1.702
_exptl_crystal_density_method 'not measured'
_exptl_crystal_description block
_exptl_crystal_F_000 1040.00
_exptl_crystal_size_max 0.200
_exptl_crystal_size_mid 0.100
_exptl_crystal_size_min 0.100
_refine_diff_density_max 1.800
_refine_diff_density_min -2.160
_refine_ls_abs_structure_details 'Flack, H. D. (1983), Acta Cryst. A39, 876-881.  1605 Friedel Pairs'
_refine_ls_abs_structure_Flack 0.001(6)
_refine_ls_extinction_coef 7.8(18)
_refine_ls_extinction_method 'Larson (1970) Crystallographic Computing eq. 22'
_refine_ls_goodness_of_fit_ref 1.142
_refine_ls_hydrogen_treatment constr
_refine_ls_number_parameters 265
_refine_ls_number_reflns 3761
_refine_ls_R_factor_gt 0.0392
_refine_ls_shift/su_max 0.000
_refine_ls_structure_factor_coef Fsqd
_refine_ls_weighting_details 'w = 1/\s^2^(Fo^2^)'
_refine_ls_weighting_scheme sigma
_refine_ls_wR_factor_ref 0.0811
_reflns_number_gt 3204
_reflns_number_total 3761
_reflns_threshold_expression F^2^>2.0\s(F^2^)
_cod_data_source_file ol500417t_si_003.cif
_cod_data_source_block 130724-2
_cod_original_cell_volume 2077.38(7)
_cod_database_code 1513834

loop_
_symmetry_equiv_pos_site_id
_symmetry_equiv_pos_as_xyz
1 +X,+Y,+Z
2 1/2+X,1/2-Y,-Z
3 -X,1/2+Y,1/2-Z
4 1/2-X,-Y,1/2+Z

loop_
_atom_site_label
_atom_site_type_symbol
_atom_site_fract_x
_atom_site_fract_y
_atom_site_fract_z
_atom_site_U_iso_or_equiv
_atom_site_adp_type
_atom_site_occupancy
_atom_site_symmetry_multiplicity
_atom_site_calc_flag
_atom_site_refinement_flags
I1 I 0.71788(4) 0.17866(3) 0.16073(3) 0.05108(15) Uani 1.0 4 d .
Br1 Br 0.97691(7) 0.27652(5) 0.59353(5) 0.0471(3) Uani 1.0 4 d .
O1 O 0.8998(4) -0.0572(3) 0.1463(3) 0.0351(13) Uani 1.0 4 d .
N1 N 0.8851(4) 0.0168(3) 0.2780(4) 0.0276(15) Uani 1.0 4 d .
C1 C 0.8332(6) 0.0744(4) 0.4153(5) 0.0295(17) Uani 1.0 4 d .
C2 C 0.8487(6) 0.1302(4) 0.4916(4) 0.0292(17) Uani 1.0 4 d .
C3 C 0.9527(6) 0.1965(4) 0.4921(4) 0.0343(18) Uani 1.0 4 d .
C4 C 1.0419(6) 0.2081(4) 0.4222(5) 0.0375(19) Uani 1.0 4 d .
C5 C 1.0273(6) 0.1524(4) 0.3471(4) 0.0330(17) Uani 1.0 4 d .
C6 C 0.9223(6) 0.0852(4) 0.3434(4) 0.0266(16) Uani 1.0 4 d .
C7 C 0.7699(6) -0.0351(4) 0.3096(4) 0.0264(16) Uani 1.0 4 d .
C8 C 0.6925(5) -0.1070(4) 0.2686(4) 0.0296(18) Uani 1.0 4 d .
C9 C 0.5812(6) -0.1401(4) 0.3131(4) 0.0344(19) Uani 1.0 4 d .
C10 C 0.5454(6) -0.1049(5) 0.3957(5) 0.039(2) Uani 1.0 4 d .
C11 C 0.6221(6) -0.0344(4) 0.4376(5) 0.0311(18) Uani 1.0 4 d .
C12 C 0.7349(6) -0.0002(4) 0.3925(5) 0.0290(17) Uani 1.0 4 d .
C13 C 0.9308(6) 0.0116(4) 0.1906(5) 0.0272(17) Uani 1.0 4 d .
C14 C 1.0054(6) 0.0959(4) 0.1547(4) 0.0279(16) Uani 1.0 4 d .
C15 C 0.9269(6) 0.1779(4) 0.1384(4) 0.0332(18) Uani 1.0 4 d .
C16 C 0.9843(7) 0.2601(5) 0.1010(4) 0.042(2) Uani 1.0 4 d .
C17 C 1.1193(8) 0.2598(5) 0.0819(5) 0.049(3) Uani 1.0 4 d .
C18 C 1.1988(7) 0.1791(5) 0.0976(5) 0.048(3) Uani 1.0 4 d .
C19 C 1.1441(6) 0.0949(5) 0.1345(5) 0.0352(19) Uani 1.0 4 d .
C20 C 1.2368(6) 0.0065(5) 0.1480(5) 0.045(3) Uani 1.0 4 d .
C21 C 1.2124(7) -0.0460(5) 0.2344(5) 0.071(3) Uani 1.0 4 d .
C22 C 1.3874(6) 0.0348(6) 0.1468(7) 0.100(4) Uani 1.0 4 d .
C23 C 1.2139(8) -0.0635(5) 0.0711(6) 0.079(3) Uani 1.0 4 d .
H1 H 0.7920 0.1225 0.5399 0.0350 Uiso 1.0 4 calc R
H2 H 1.1111 0.2535 0.4264 0.0450 Uiso 1.0 4 calc R
H3 H 1.0861 0.1590 0.2997 0.0396 Uiso 1.0 4 calc R
H4 H 0.7169 -0.1310 0.2138 0.0354 Uiso 1.0 4 calc R
H5 H 0.5273 -0.1876 0.2876 0.0411 Uiso 1.0 4 calc R
H6 H 0.4696 -0.1302 0.4237 0.0470 Uiso 1.0 4 calc R
H7 H 0.5991 -0.0101 0.4926 0.0371 Uiso 1.0 4 calc R
H8 H 0.9312 0.3142 0.0895 0.0510 Uiso 1.0 4 calc R
H9 H 1.1591 0.3147 0.0577 0.0587 Uiso 1.0 4 calc R
H10 H 1.2906 0.1803 0.0841 0.0573 Uiso 1.0 4 calc R
H11 H 1.2299 -0.0024 0.2821 0.0847 Uiso 1.0 4 calc R
H12 H 1.1197 -0.0668 0.2366 0.0847 Uiso 1.0 4 calc R
H13 H 1.2708 -0.1013 0.2392 0.0847 Uiso 1.0 4 calc R
H14 H 1.4146 0.0503 0.0879 0.1199 Uiso 1.0 4 calc R
H15 H 1.4423 -0.0172 0.1688 0.1198 Uiso 1.0 4 calc R
H16 H 1.3988 0.0907 0.1836 0.1199 Uiso 1.0 4 calc R
H17 H 1.2305 -0.0314 0.0162 0.0945 Uiso 1.0 4 calc R
H18 H 1.2724 -0.1188 0.0760 0.0945 Uiso 1.0 4 calc R
H19 H 1.1213 -0.0843 0.0734 0.0944 Uiso 1.0 4 calc R

loop_
_atom_site_aniso_label
_atom_site_aniso_U_11
_atom_site_aniso_U_22
_atom_site_aniso_U_33
_atom_site_aniso_U_12
_atom_site_aniso_U_13
_atom_site_aniso_U_23
I1 0.0383(3) 0.0520(3) 0.0629(4) 0.0180(2) -0.0016(3) 0.0046(3)
Br1 0.0613(5) 0.0372(4) 0.0428(5) -0.0127(4) -0.0027(4) -0.0072(4)
O1 0.037(3) 0.030(3) 0.038(3) -0.0021(18) 0.002(3) -0.003(2)
N1 0.021(3) 0.026(3) 0.036(4) -0.005(2) 0.004(3) -0.006(3)
C1 0.022(3) 0.022(3) 0.044(5) 0.006(3) -0.002(3) 0.006(3)
C2 0.033(4) 0.029(3) 0.026(4) 0.003(3) -0.001(3) -0.002(3)
C3 0.039(4) 0.024(3) 0.041(4) -0.004(3) -0.007(4) 0.000(3)
C4 0.033(4) 0.026(4) 0.054(5) -0.009(3) -0.006(4) -0.004(4)
C5 0.028(3) 0.036(4) 0.035(4) -0.008(3) 0.000(4) 0.002(3)
C6 0.027(3) 0.027(3) 0.026(4) 0.003(3) 0.001(3) -0.001(3)
C7 0.021(3) 0.022(3) 0.036(4) -0.000(3) -0.001(3) 0.005(3)
C8 0.025(4) 0.033(4) 0.030(4) -0.006(3) -0.005(3) -0.001(3)
C9 0.034(4) 0.036(4) 0.034(5) -0.010(3) -0.001(3) -0.003(3)
C10 0.026(4) 0.044(4) 0.048(5) -0.010(3) 0.007(4) 0.011(4)
C11 0.023(3) 0.030(4) 0.041(5) -0.001(3) -0.002(3) 0.003(3)
C12 0.021(3) 0.021(3) 0.046(5) 0.000(3) -0.001(3) -0.000(3)
C13 0.020(3) 0.028(4) 0.034(5) -0.000(3) -0.005(3) -0.001(3)
C14 0.031(4) 0.027(3) 0.026(4) -0.010(3) -0.001(3) -0.003(3)
C15 0.035(4) 0.030(3) 0.035(4) 0.004(3) -0.006(3) 0.005(3)
C16 0.059(5) 0.031(4) 0.038(5) 0.004(4) -0.009(4) -0.005(3)
C17 0.078(6) 0.029(4) 0.040(5) -0.029(4) 0.006(5) -0.000(4)
C18 0.041(4) 0.055(5) 0.048(5) -0.022(4) 0.014(4) -0.009(4)
C19 0.033(4) 0.036(4) 0.036(5) -0.006(3) 0.003(4) -0.005(3)
C20 0.027(4) 0.056(5) 0.054(6) 0.003(3) 0.002(4) 0.001(4)
C21 0.040(5) 0.074(6) 0.097(8) 0.015(4) -0.006(5) 0.025(5)
C22 0.025(5) 0.105(7) 0.170(11) -0.002(4) -0.009(6) 0.018(8)
C23 0.070(6) 0.070(6) 0.096(8) 0.036(5) -0.000(6) -0.031(5)

loop_
_atom_type_symbol
_atom_type_description
_atom_type_scat_dispersion_real
_atom_type_scat_dispersion_imag
_atom_type_scat_source
C C 0.0181 0.0091
;
International Tables for Crystallography
(1992, Vol. C, Tables 4.2.6.8 and 6.1.1.4)
;
H H 0.0000 0.0000
;
International Tables for Crystallography
(1992, Vol. C, Table 6.1.1.4)
;
O O 0.0492 0.0322
;
International Tables for Crystallography
(1992, Vol. C, Tables 4.2.6.8 and 6.1.1.4)
;
N N 0.0311 0.0180
;
International Tables for Crystallography
(1992, Vol. C, Tables 4.2.6.8 and 6.1.1.4)
;
Br Br -0.6763 1.2805
;
International Tables for Crystallography
(1992, Vol. C, Tables 4.2.6.8 and 6.1.1.4)
;
I I -0.3257 6.8362
;
International Tables for Crystallography
(1992, Vol. C, Tables 4.2.6.8 and 6.1.1.4)
;

loop_
_geom_angle_atom_site_label_1
_geom_angle_atom_site_label_2
_geom_angle_atom_site_label_3
_geom_angle
_geom_angle_publ_flag
C6 N1 C7 107.7(5) yes
C6 N1 C13 127.8(5) yes
C7 N1 C13 123.3(5) yes
C2 C1 C6 121.1(5) yes
C2 C1 C12 131.2(6) yes
C6 C1 C12 107.7(6) yes
C1 C2 C3 116.8(6) yes
Br1 C3 C2 118.8(5) yes
Br1 C3 C4 118.1(5) yes
C2 C3 C4 123.0(6) yes
C3 C4 C5 120.1(5) yes
C4 C5 C6 118.7(6) yes
N1 C6 C1 108.2(5) yes
N1 C6 C5 131.6(6) yes
C1 C6 C5 120.2(6) yes
N1 C7 C8 129.8(6) yes
N1 C7 C12 109.2(5) yes
C8 C7 C12 120.9(5) yes
C7 C8 C9 117.0(6) yes
C8 C9 C10 122.2(6) yes
C9 C10 C11 121.4(6) yes
C10 C11 C12 116.6(6) yes
C1 C12 C7 107.2(5) yes
C1 C12 C11 130.9(6) yes
C7 C12 C11 121.8(5) yes
O1 C13 N1 119.2(5) yes
O1 C13 C14 122.7(6) yes
N1 C13 C14 117.9(5) yes
C13 C14 C15 115.3(5) yes
C13 C14 C19 123.9(5) yes
C15 C14 C19 120.8(5) yes
I1 C15 C14 121.6(4) yes
I1 C15 C16 117.7(5) yes
C14 C15 C16 120.6(6) yes
C15 C16 C17 118.8(6) yes
C16 C17 C18 121.4(6) yes
C17 C18 C19 121.3(6) yes
C14 C19 C18 117.1(6) yes
C14 C19 C20 124.0(6) yes
C18 C19 C20 118.9(6) yes
C19 C20 C21 113.5(6) yes
C19 C20 C22 111.8(6) yes
C19 C20 C23 108.1(6) yes
C21 C20 C22 106.5(6) yes
C21 C20 C23 109.5(6) yes
C22 C20 C23 107.1(6) yes
C1 C2 H1 121.753 no
C3 C2 H1 121.419 no
C3 C4 H2 119.334 no
C5 C4 H2 120.558 no
C4 C5 H3 121.334 no
C6 C5 H3 119.944 no
C7 C8 H4 120.789 no
C9 C8 H4 122.189 no
C8 C9 H5 119.226 no
C10 C9 H5 118.603 no
C9 C10 H6 119.076 no
C11 C10 H6 119.503 no
C10 C11 H7 122.199 no
C12 C11 H7 121.168 no
C15 C16 H8 120.270 no
C17 C16 H8 120.904 no
C16 C17 H9 119.601 no
C18 C17 H9 119.047 no
C17 C18 H10 120.048 no
C19 C18 H10 118.640 no
C20 C21 H11 108.972 no
C20 C21 H12 108.991 no
C20 C21 H13 110.531 no
H11 C21 H12 109.447 no
H11 C21 H13 109.441 no
H12 C21 H13 109.441 no
C20 C22 H14 109.748 no
C20 C22 H15 110.648 no
C20 C22 H16 108.098 no
H14 C22 H15 109.444 no
H14 C22 H16 109.440 no
H15 C22 H16 109.439 no
C20 C23 H17 110.322 no
C20 C23 H18 110.680 no
C20 C23 H19 107.478 no
H17 C23 H18 109.439 no
H17 C23 H19 109.448 no
H18 C23 H19 109.441 no

loop_
_geom_bond_atom_site_label_1
_geom_bond_atom_site_label_2
_geom_bond_distance
_geom_bond_publ_flag
I1 C15 2.092(6) yes
Br1 C3 1.914(6) yes
O1 C13 1.205(7) yes
N1 C6 1.421(8) yes
N1 C7 1.428(7) yes
N1 C13 1.408(8) yes
C1 C2 1.403(9) yes
C1 C6 1.412(9) yes
C1 C12 1.458(8) yes
C2 C3 1.377(8) yes
C3 C4 1.392(9) yes
C4 C5 1.385(9) yes
C5 C6 1.394(8) yes
C7 C8 1.400(8) yes
C7 C12 1.394(9) yes
C8 C9 1.371(8) yes
C9 C10 1.394(9) yes
C10 C11 1.389(8) yes
C11 C12 1.391(8) yes
C13 C14 1.483(8) yes
C14 C15 1.395(8) yes
C14 C19 1.403(8) yes
C15 C16 1.391(9) yes
C16 C17 1.365(10) yes
C17 C18 1.383(9) yes
C18 C19 1.401(9) yes
C19 C20 1.540(9) yes
C20 C21 1.521(11) yes
C20 C22 1.538(9) yes
C20 C23 1.536(11) yes
C2 H1 0.930 no
C4 H2 0.930 no
C5 H3 0.930 no
C8 H4 0.930 no
C9 H5 0.930 no
C10 H6 0.930 no
C11 H7 0.930 no
C16 H8 0.930 no
C17 H9 0.930 no
C18 H10 0.930 no
C21 H11 0.960 no
C21 H12 0.960 no
C21 H13 0.960 no
C22 H14 0.960 no
C22 H15 0.960 no
C22 H16 0.960 no
C23 H17 0.960 no
C23 H18 0.960 no
C23 H19 0.960 no

loop_
_geom_contact_atom_site_label_1
_geom_contact_atom_site_label_2
_geom_contact_distance
_geom_contact_publ_flag
_geom_contact_site_symmetry_2
I1 N1 3.304(5) no .
I1 C13 3.155(6) no .
O1 C6 3.595(7) no .
O1 C7 2.815(8) no .
O1 C8 2.851(7) no .
O1 C15 3.261(7) no .
O1 C19 3.205(7) no .
O1 C20 3.443(7) no .
O1 C21 3.369(8) no .
O1 C23 3.308(9) no .
N1 C15 3.106(8) no .
N1 C19 3.533(8) no .
N1 C21 3.412(8) no .
C1 C4 2.770(8) no .
C2 C5 2.837(9) no .
C2 C11 3.295(8) no .
C3 C6 2.753(9) no .
C5 C13 3.220(9) no .
C5 C14 3.038(9) no .
C5 C15 3.346(9) no .
C5 C19 3.526(9) no .
C6 C14 2.992(9) no .
C6 C15 3.374(9) no .
C7 C10 2.750(8) no .
C8 C11 2.847(9) no .
C8 C13 3.104(8) no .
C9 C12 2.739(8) no .
C13 C20 3.092(8) no .
C13 C21 2.968(9) no .
C13 C23 3.494(10) no .
C14 C17 2.760(9) no .
C14 C21 3.082(9) no .
C14 C23 3.274(9) no .
C15 C18 2.756(9) no .
C16 C19 2.822(9) no .
C18 C22 2.830(10) no .
C18 C23 3.381(9) no .
O1 C2 3.547(7) no 4_654
O1 C4 3.455(7) no 3_745
O1 C11 3.427(8) no 4_654
C2 O1 3.547(7) no 4_655
C4 O1 3.455(7) no 3_755
C7 C17 3.457(9) no 3_745
C8 C17 3.467(9) no 3_745
C9 C18 3.579(9) no 3_745
C11 O1 3.427(8) no 4_655
C17 C7 3.457(9) no 3_755
C17 C8 3.467(9) no 3_755
C18 C9 3.579(9) no 3_755
I1 H8 3.0206 no .
Br1 H1 2.9211 no .
Br1 H2 2.8865 no .
O1 H4 2.3143 no .
O1 H12 2.5744 no .
O1 H19 2.4809 no .
N1 H3 2.8131 no .
N1 H4 2.8077 no .
N1 H11 3.4168 no .
N1 H12 2.6646 no .
C1 H3 3.2711 no .
C1 H7 2.8446 no .
C2 H2 3.2570 no .
C2 H7 3.1357 no .
C3 H3 3.2530 no .
C4 H1 3.2721 no .
C5 H11 3.0919 no .
C5 H12 3.5827 no .
C6 H1 3.2967 no .
C6 H2 3.2377 no .
C6 H11 3.4013 no .
C6 H12 3.2946 no .
C7 H5 3.2084 no .
C7 H7 3.2743 no .
C8 H6 3.2444 no .
C9 H7 3.2744 no .
C10 H4 3.2667 no .
C11 H1 3.1527 no .
C11 H5 3.2519 no .
C12 H1 2.8689 no .
C12 H4 3.2708 no .
C12 H6 3.2122 no .
C13 H3 3.0434 no .
C13 H4 2.9097 no .
C13 H11 3.2719 no .
C13 H12 2.2684 no .
C13 H19 2.9112 no .
C14 H3 2.5037 no .
C14 H8 3.2588 no .
C14 H10 3.2321 no .
C14 H11 3.2436 no .
C14 H12 2.8084 no .
C14 H17 3.5333 no .
C14 H19 3.0071 no .
C15 H3 2.9278 no .
C15 H9 3.2150 no .
C16 H3 3.4812 no .
C16 H10 3.2300 no .
C18 H3 3.2846 no .
C18 H8 3.2376 no .
C18 H14 2.7815 no .
C18 H16 2.6666 no .
C18 H17 3.1778 no .
C19 H3 2.7269 no .
C19 H9 3.2568 no .
C19 H11 2.7514 no .
C19 H12 2.7329 no .
C19 H13 3.3846 no .
C19 H14 2.8322 no .
C19 H15 3.3684 no .
C19 H16 2.6243 no .
C19 H17 2.6500 no .
C19 H18 3.3345 no .
C19 H19 2.6553 no .
C20 H3 3.4623 no .
C20 H10 2.6450 no .
C21 H3 3.2512 no .
C21 H14 3.2752 no .
C21 H15 2.5129 no .
C21 H16 2.7486 no .
C21 H17 3.3322 no .
C21 H18 2.6784 no .
C21 H19 2.6630 no .
C22 H10 2.4229 no .
C22 H11 2.6307 no .
C22 H12 3.2912 no .
C22 H13 2.6150 no .
C22 H17 2.6825 no .
C22 H18 2.6375 no .
C22 H19 3.2966 no .
C23 H10 3.4594 no .
C23 H11 3.3251 no .
C23 H12 2.6872 no .
C23 H13 2.6719 no .
C23 H14 2.5427 no .
C23 H15 2.7769 no .
C23 H16 3.2874 no .
H1 H7 2.7394 no .
H2 H3 2.3416 no .
H3 H11 2.6572 no .
H3 H12 3.2813 no .
H4 H5 2.3204 no .
H5 H6 2.2909 no .
H6 H7 2.3426 no .
H8 H9 2.3020 no .
H9 H10 2.3005 no .
H10 H14 2.1758 no .
H10 H15 3.3697 no .
H10 H16 2.2295 no .
H10 H17 3.1596 no .
H11 H14 3.5481 no .
H11 H15 2.7235 no .
H11 H16 2.5849 no .
H11 H18 3.5503 no .
H11 H19 3.5387 no .
H12 H15 3.4195 no .
H12 H17 3.5636 no .
H12 H18 2.9616 no .
H12 H19 2.4964 no .
H13 H14 3.4209 no .
H13 H15 2.3173 no .
H13 H16 3.0576 no .
H13 H17 3.5520 no .
H13 H18 2.4964 no .
H13 H19 2.9337 no .
H14 H17 2.4028 no .
H14 H18 2.7313 no .
H14 H19 3.4496 no .
H15 H17 3.1325 no .
H15 H18 2.6044 no .
H16 H17 3.4791 no .
H16 H18 3.5520 no .
I1 H5 3.1455 no 3_655
I1 H6 3.4720 no 3_655
I1 H9 3.3773 no 2_455
I1 H13 3.4026 no 3_755
I1 H16 3.3957 no 1_455
Br1 H4 3.3253 no 4_655
Br1 H5 3.1994 no 4_655
Br1 H18 3.3093 no 4_755
Br1 H19 3.3312 no 3_755
O1 H1 2.6497 no 4_654
O1 H2 2.8416 no 3_745
O1 H7 2.5180 no 4_654
C2 H2 3.1058 no 2_456
C2 H4 3.4428 no 4_655
C3 H18 3.5396 no 3_755
C3 H18 3.1871 no 4_755
C3 H19 3.2709 no 3_755
C4 H1 3.4520 no 2_556
C4 H18 3.2198 no 4_755
C4 H19 3.2913 no 3_755
C7 H9 2.9796 no 3_745
C8 H1 3.4909 no 4_654
C8 H9 3.2109 no 3_745
C8 H15 3.1552 no 1_455
C9 H9 3.2921 no 3_745
C9 H10 3.1948 no 3_745
C9 H13 3.3085 no 1_455
C9 H15 3.0976 no 1_455
C10 H9 3.2029 no 3_745
C10 H10 3.3952 no 3_745
C11 H9 3.0042 no 3_745
C11 H19 3.5700 no 4_655
C12 H9 2.8662 no 3_745
C13 H7 3.0289 no 4_654
C14 H6 3.5567 no 4_654
C14 H7 2.9265 no 4_654
C15 H6 3.4873 no 4_654
C15 H7 3.2200 no 4_654
C16 H6 3.2728 no 4_654
C16 H10 3.5033 no 2_455
C16 H12 3.5893 no 3_755
C17 H6 3.1270 no 4_654
C18 H6 3.1979 no 4_654
C19 H6 3.4352 no 4_654
C19 H7 3.4372 no 4_654
C21 H8 3.5959 no 3_745
C23 H7 3.4676 no 4_654
H1 O1 2.6497 no 4_655
H1 C4 3.4520 no 2_456
H1 C8 3.4909 no 4_655
H1 H2 2.5284 no 2_456
H1 H4 2.6502 no 4_655
H1 H15 3.5843 no 4_755
H2 O1 2.8416 no 3_755
H2 C2 3.1058 no 2_556
H2 H1 2.5284 no 2_556
H2 H4 3.1594 no 3_755
H2 H18 3.1591 no 4_755
H2 H19 3.2068 no 3_755
H3 H4 3.4995 no 3_755
H4 Br1 3.3253 no 4_654
H4 C2 3.4428 no 4_654
H4 H1 2.6502 no 4_654
H4 H2 3.1594 no 3_745
H4 H3 3.4995 no 3_745
H4 H15 3.2089 no 1_455
H5 I1 3.1455 no 3_645
H5 Br1 3.1994 no 4_654
H5 H10 3.2222 no 3_745
H5 H13 2.8945 no 1_455
H5 H15 3.0856 no 1_455
H5 H16 3.1795 no 3_745
H6 I1 3.4720 no 3_645
H6 C14 3.5567 no 4_655
H6 C15 3.4873 no 4_655
H6 C16 3.2728 no 4_655
H6 C17 3.1270 no 4_655
H6 C18 3.1979 no 4_655
H6 C19 3.4352 no 4_655
H6 H9 3.5032 no 4_655
H6 H10 3.5318 no 3_745
H6 H13 3.4501 no 1_455
H6 H17 3.2980 no 4_655
H7 O1 2.5180 no 4_655
H7 C13 3.0289 no 4_655
H7 C14 2.9265 no 4_655
H7 C15 3.2200 no 4_655
H7 C19 3.4372 no 4_655
H7 C23 3.4676 no 4_655
H7 H9 3.4855 no 3_745
H7 H17 3.3251 no 4_655
H7 H19 2.8206 no 4_655
H8 C21 3.5959 no 3_755
H8 H10 2.9857 no 2_455
H8 H11 3.5746 no 3_755
H8 H12 3.1561 no 3_755
H8 H13 3.4851 no 3_755
H8 H14 3.2905 no 2_455
H9 I1 3.3773 no 2_555
H9 C7 2.9796 no 3_755
H9 C8 3.2109 no 3_755
H9 C9 3.2921 no 3_755
H9 C10 3.2029 no 3_755
H9 C11 3.0042 no 3_755
H9 C12 2.8662 no 3_755
H9 H6 3.5032 no 4_654
H9 H7 3.4855 no 3_755
H10 C9 3.1948 no 3_755
H10 C10 3.3952 no 3_755
H10 C16 3.5033 no 2_555
H10 H5 3.2222 no 3_755
H10 H6 3.5318 no 3_755
H10 H8 2.9857 no 2_555
H11 H8 3.5746 no 3_745
H12 C16 3.5893 no 3_745
H12 H8 3.1561 no 3_745
H13 I1 3.4026 no 3_745
H13 C9 3.3085 no 1_655
H13 H5 2.8945 no 1_655
H13 H6 3.4501 no 1_655
H13 H8 3.4851 no 3_745
H14 H8 3.2905 no 2_555
H15 C8 3.1552 no 1_655
H15 C9 3.0976 no 1_655
H15 H1 3.5843 no 4_754
H15 H4 3.2089 no 1_655
H15 H5 3.0856 no 1_655
H16 I1 3.3957 no 1_655
H16 H5 3.1795 no 3_755
H17 H6 3.2980 no 4_654
H17 H7 3.3251 no 4_654
H18 Br1 3.3093 no 4_754
H18 C3 3.5396 no 3_745
H18 C3 3.1871 no 4_754
H18 C4 3.2198 no 4_754
H18 H2 3.1591 no 4_754
H19 Br1 3.3312 no 3_745
H19 C3 3.2709 no 3_745
H19 C4 3.2913 no 3_745
H19 C11 3.5700 no 4_654
H19 H2 3.2068 no 3_745
H19 H7 2.8206 no 4_654

loop_
_geom_torsion_atom_site_label_1
_geom_torsion_atom_site_label_2
_geom_torsion_atom_site_label_3
_geom_torsion_atom_site_label_4
_geom_torsion
_geom_torsion_publ_flag
C6 N1 C7 C8 177.3(5) no
C6 N1 C7 C12 0.3(6) no
C7 N1 C6 C1 1.2(6) no
C7 N1 C6 C5 178.9(5) no
C6 N1 C13 O1 172.3(5) no
C6 N1 C13 C14 -13.0(8) no
C13 N1 C6 C1 168.9(5) no
C13 N1 C6 C5 -13.5(9) no
C7 N1 C13 O1 -21.8(8) no
C7 N1 C13 C14 152.9(4) no
C13 N1 C7 C8 8.9(8) no
C13 N1 C7 C12 -168.1(4) no
C2 C1 C6 N1 177.5(5) no
C2 C1 C6 C5 -0.5(8) no
C6 C1 C2 C3 1.2(8) no
C2 C1 C12 C7 -177.3(6) no
C2 C1 C12 C11 4.4(10) no
C12 C1 C2 C3 -179.3(5) no
C6 C1 C12 C7 2.3(6) no
C6 C1 C12 C11 -176.0(5) no
C12 C1 C6 N1 -2.1(6) no
C12 C1 C6 C5 179.9(5) no
C1 C2 C3 Br1 178.8(4) no
C1 C2 C3 C4 -1.5(8) no
Br1 C3 C4 C5 -179.3(4) no
C2 C3 C4 C5 1.0(9) no
C3 C4 C5 C6 -0.2(8) no
C4 C5 C6 N1 -177.5(5) no
C4 C5 C6 C1 -0.0(8) no
N1 C7 C8 C9 -176.0(5) no
N1 C7 C12 C1 -1.6(6) no
N1 C7 C12 C11 176.9(4) no
C8 C7 C12 C1 -178.9(5) no
C8 C7 C12 C11 -0.4(8) no
C12 C7 C8 C9 0.7(8) no
C7 C8 C9 C10 -0.2(8) no
C8 C9 C10 C11 -0.5(9) no
C9 C10 C11 C12 0.8(8) no
C10 C11 C12 C1 177.7(5) no
C10 C11 C12 C7 -0.4(8) no
O1 C13 C14 C15 102.8(6) no
O1 C13 C14 C19 -74.8(8) no
N1 C13 C14 C15 -71.7(7) no
N1 C13 C14 C19 110.7(6) no
C13 C14 C15 I1 -1.4(8) no
C13 C14 C15 C16 -177.0(5) no
C13 C14 C19 C18 177.3(5) no
C13 C14 C19 C20 -0.7(10) no
C15 C14 C19 C18 -0.1(9) no
C15 C14 C19 C20 -178.2(5) no
C19 C14 C15 I1 176.3(5) no
C19 C14 C15 C16 0.6(9) no
I1 C15 C16 C17 -177.0(4) no
C14 C15 C16 C17 -1.2(9) no
C15 C16 C17 C18 1.2(10) no
C16 C17 C18 C19 -0.8(10) no
C17 C18 C19 C14 0.2(10) no
C17 C18 C19 C20 178.3(6) no
C14 C19 C20 C21 -42.3(9) no
C14 C19 C20 C22 -162.9(6) no
C14 C19 C20 C23 79.5(8) no
C18 C19 C20 C21 139.7(6) no
C18 C19 C20 C22 19.1(9) no
C18 C19 C20 C23 -98.5(7) no
